data_2225141
loop_
_publ_author_name
'Fairuz, Zainal Abidin'
'Aiyub, Zaharah'
'Abdullah, Zanariah'
'Ng, Seik Weng'

_publ_section_title
Tetra-\m-acetato-\k^8^<i>O</i>:<i>O</i>'-bis{[4-methyl-2-(<i>m</i>-tolylamino)pyridine-\k<i>N</i>]copper(II)}
_journal_coeditor_code XU2709
_journal_issue 2
_journal_name_full 'Acta Crystallographica Section E'
_journal_page_first m165
_journal_paper_doi 10.1107/S1600536809055858
_journal_volume 66
_journal_year 2010
_chemical_formula_iupac '[Cu2 (C2 H3 O2)4 (C13 H14 N2)2]'
_chemical_formula_moiety 'C34 H40 Cu2 N4 O8'
_chemical_formula_sum 'C34 H40 Cu2 N4 O8'
_chemical_formula_weight 759.78
_chemical_name_systematic
;
Tetra-\m-acetato-\k^8^<i>O</i>:<i>O</i>'-bis{[4-methyl-2-(<i>m</i>-
tolylamino)pyridine-\k<i>N</i>]copper(II)}
;
_space_group_IT_number 2
_symmetry_cell_setting triclinic
_symmetry_space_group_name_Hall '-P 1'
_symmetry_space_group_name_H-M 'P -1'
_atom_sites_solution_hydrogens geom
_atom_sites_solution_primary direct
_atom_sites_solution_secondary difmap
_audit_creation_method SHELXL-97
_cell_angle_alpha 107.7980(10)
_cell_angle_beta 101.9710(10)
_cell_angle_gamma 97.6610(10)
_cell_formula_units_Z 2
_cell_length_a 8.2489(4)
_cell_length_b 14.2110(7)
_cell_length_c 16.4484(8)
_cell_measurement_reflns_used 9994
_cell_measurement_temperature 295(2)
_cell_measurement_theta_max 28.3
_cell_measurement_theta_min 2.4
_cell_volume 1755.45(15)
_computing_cell_refinement 'SAINT (Bruker, 2008)'
_computing_data_collection 'APEX2 (Bruker, 2008)'
_computing_data_reduction 'SAINT (Bruker, 2008)'
_computing_molecular_graphics 'X-SEED (Barbour, 2001)'
_computing_publication_material 'publCIF (Westrip, 2010)'
_computing_structure_refinement 'SHELXL97 (Sheldrick, 2008)'
_computing_structure_solution 'SHELXS97 (Sheldrick, 2008)'
_diffrn_ambient_temperature 295(2)
_diffrn_measured_fraction_theta_full 0.986
_diffrn_measured_fraction_theta_max 0.986
_diffrn_measurement_device_type 'Bruker SMART APEX diffractometer'
_diffrn_measurement_method '\w scans'
_diffrn_radiation_monochromator graphite
_diffrn_radiation_source 'fine-focus sealed tube'
_diffrn_radiation_type MoK\a
_diffrn_radiation_wavelength 0.71073
_diffrn_reflns_av_R_equivalents 0.0301
_diffrn_reflns_av_sigmaI/netI 0.0353
_diffrn_reflns_limit_h_max 10
_diffrn_reflns_limit_h_min -10
_diffrn_reflns_limit_k_max 18
_diffrn_reflns_limit_k_min -18
_diffrn_reflns_limit_l_max 21
_diffrn_reflns_limit_l_min -21
_diffrn_reflns_number 21605
_diffrn_reflns_theta_full 27.50
_diffrn_reflns_theta_max 27.50
_diffrn_reflns_theta_min 1.35
_diffrn_standards_decay_% 0
_diffrn_standards_interval_count 0
_diffrn_standards_interval_time 0
_diffrn_standards_number 0
_exptl_absorpt_coefficient_mu 1.266
_exptl_absorpt_correction_T_max 0.8838
_exptl_absorpt_correction_T_min 0.6313
_exptl_absorpt_correction_type multi-scan
_exptl_absorpt_process_details '(SADABS; Sheldrick, 1996)'
_exptl_crystal_colour Blue
_exptl_crystal_density_diffrn 1.437
_exptl_crystal_density_method 'not measured'
_exptl_crystal_description Prism
_exptl_crystal_F_000 788
_exptl_crystal_size_max 0.40
_exptl_crystal_size_mid 0.10
_exptl_crystal_size_min 0.10
_refine_diff_density_max 1.012
_refine_diff_density_min -0.907
_refine_ls_extinction_method none
_refine_ls_goodness_of_fit_ref 1.123
_refine_ls_hydrogen_treatment constr
_refine_ls_matrix_type full
_refine_ls_number_parameters 442
_refine_ls_number_reflns 7963
_refine_ls_number_restraints 0
_refine_ls_restrained_S_all 1.123
_refine_ls_R_factor_all 0.0761
_refine_ls_R_factor_gt 0.0663
_refine_ls_shift/su_max 0.001
_refine_ls_shift/su_mean 0.001
_refine_ls_structure_factor_coef Fsqd
_refine_ls_weighting_details 'calc w=1/[\s^2^(Fo^2^)+(0.0917P)^2^+6.9746P] where P=(Fo^2^+2Fc^2^)/3'
_refine_ls_weighting_scheme calc
_refine_ls_wR_factor_gt 0.2237
_refine_ls_wR_factor_ref 0.2311
_reflns_number_gt 6719
_reflns_number_total 7963
_reflns_threshold_expression I>2\s(I)
_cod_data_source_file xu2709.cif
_cod_data_source_block I
_cod_depositor_comments
;
The following automatic conversions were performed:
'_symmetry_cell_setting' value 'Triclinic' changed to 'triclinic'
according to '/home/saulius/struct/CIF-dictionaries/cif_core.dic'
dictionary named 'cif_core.dic' version 2.4.1 from
2010-06-29.

'_exptl_absorpt_correction_type' value 'Multi-scan' changed
to 'multi-scan' according to
'/home/saulius/struct/CIF-dictionaries/cif_core.dic' dictionary named
'cif_core.dic' version 2.4.1 from 2010-06-29.

Automatic conversion script
Id: cif_fix_enum 1527 2010-12-29 10:47:43Z saulius 

The following automatic conversions were performed:

'_symmetry_cell_setting' value 'Triclinic' changed to 'triclinic'
according to /home/saulius/struct/CIF-dictionaries/cif_core.dic
dictionary named 'cif_core.dic' version 2.4.1 from
2010-06-29.

'_exptl_absorpt_correction_type' value 'Multi-scan'
changed to 'multi-scan' according to
/home/saulius/struct/CIF-dictionaries/cif_core.dic dictionary named
'cif_core.dic' version 2.4.1 from 2010-06-29.

Automatic conversion script
Id: cif_fix_values 1715 2011-07-08 13:25:40Z adriana 
;
_cod_database_code 2225141
_cod_database_fobs_code 2225141

loop_
_symmetry_equiv_pos_as_xyz
'x, y, z'
'-x, -y, -z'

loop_
_atom_site_type_symbol
_atom_site_label
_atom_site_fract_x
_atom_site_fract_y
_atom_site_fract_z
_atom_site_U_iso_or_equiv
_atom_site_adp_type
_atom_site_calc_flag
_atom_site_refinement_flags
_atom_site_occupancy
_atom_site_disorder_assembly
_atom_site_disorder_group
Cu Cu1 0.86052(8) 0.69737(5) 0.46112(4) 0.03279(19) Uani d . 1 . .
Cu Cu2 0.79744(9) 0.63662(5) 0.28585(4) 0.0358(2) Uani d . 1 . .
N N1 0.9016(6) 0.7346(4) 0.6058(3) 0.0375(10) Uani d . 1 . .
N N2 0.6928(7) 0.8250(4) 0.6207(3) 0.0477(13) Uani d . 1 . .
H H2 0.6773 0.8115 0.5647 0.057 Uiso calc R 1 . .
N N3 0.7634(7) 0.5752(4) 0.1414(3) 0.0446(12) Uani d . 1 . .
N N4 0.7788(10) 0.7301(4) 0.1219(4) 0.0630(18) Uani d . 1 . .
H H4 0.7981 0.7548 0.1785 0.076 Uiso calc R 1 . .
O O1 0.6452(6) 0.7438(4) 0.4354(3) 0.0503(11) Uani d . 1 . .
O O2 0.6044(6) 0.7040(4) 0.2906(3) 0.0508(11) Uani d . 1 . .
O O3 0.9404(6) 0.7729(4) 0.3116(3) 0.0502(11) Uani d . 1 . .
O O4 0.9801(6) 0.8244(3) 0.4577(3) 0.0503(11) Uani d . 1 . .
O O5 1.0020(6) 0.5821(4) 0.3059(3) 0.0494(11) Uani d . 1 . .
O O6 1.0653(6) 0.6426(4) 0.4532(3) 0.0515(12) Uani d . 1 . .
O O7 0.6626(6) 0.5144(4) 0.2927(3) 0.0528(12) Uani d . 1 . .
O O8 0.7303(6) 0.5625(4) 0.4395(3) 0.0515(11) Uani d . 1 . .
C C1 0.5674(8) 0.7429(5) 0.3606(4) 0.0399(12) Uani d . 1 . .
C C2 0.4178(10) 0.7926(6) 0.3580(5) 0.0582(19) Uani d . 1 . .
H H2A 0.3212 0.7470 0.3134 0.087 Uiso calc R 1 . .
H H2B 0.4435 0.8530 0.3442 0.087 Uiso calc R 1 . .
H H2C 0.3930 0.8096 0.4146 0.087 Uiso calc R 1 . .
C C3 0.9957(7) 0.8375(4) 0.3880(4) 0.0403(13) Uani d . 1 . .
C C4 1.0904(10) 0.9404(5) 0.3968(6) 0.0580(18) Uani d . 1 . .
H H4A 1.1758 0.9680 0.4522 0.087 Uiso calc R 1 . .
H H4B 1.0124 0.9847 0.3948 0.087 Uiso calc R 1 . .
H H4C 1.1430 0.9339 0.3491 0.087 Uiso calc R 1 . .
C C5 1.0947(7) 0.5954(5) 0.3810(4) 0.0400(12) Uani d . 1 . .
C C6 1.2513(9) 0.5518(6) 0.3873(5) 0.0572(18) Uani d . 1 . .
H H6A 1.3469 0.6033 0.4267 0.086 Uiso calc R 1 . .
H H6B 1.2708 0.5273 0.3297 0.086 Uiso calc R 1 . .
H H6C 1.2362 0.4971 0.4096 0.086 Uiso calc R 1 . .
C C7 0.6589(8) 0.5004(5) 0.3637(5) 0.0437(14) Uani d . 1 . .
C C8 0.5583(10) 0.4005(5) 0.3577(6) 0.0594(19) Uani d . 1 . .
H H8A 0.5146 0.4097 0.4087 0.089 Uiso calc R 1 . .
H H8B 0.6304 0.3526 0.3554 0.089 Uiso calc R 1 . .
H H8C 0.4658 0.3758 0.3051 0.089 Uiso calc R 1 . .
C C9 1.0151(8) 0.6885(5) 0.6409(4) 0.0458(14) Uani d . 1 . .
H H9 1.0743 0.6525 0.6042 0.055 Uiso calc R 1 . .
C C10 1.0498(8) 0.6906(5) 0.7262(4) 0.0474(15) Uani d . 1 . .
H H10 1.1312 0.6579 0.7466 0.057 Uiso calc R 1 . .
C C11 0.9612(8) 0.7425(5) 0.7821(4) 0.0416(13) Uani d . 1 . .
C C12 0.8430(8) 0.7908(5) 0.7484(4) 0.0402(13) Uani d . 1 . .
H H12 0.7829 0.8269 0.7845 0.048 Uiso calc R 1 . .
C C13 0.8138(7) 0.7852(4) 0.6601(4) 0.0331(11) Uani d . 1 . .
C C14 0.9903(11) 0.7440(7) 0.8763(5) 0.063(2) Uani d . 1 . .
H H14A 0.8965 0.7633 0.8987 0.095 Uiso calc R 1 . .
H H14B 1.0929 0.7918 0.9123 0.095 Uiso calc R 1 . .
H H14C 0.9999 0.6779 0.8777 0.095 Uiso calc R 1 . .
C C15 0.5887(8) 0.8861(5) 0.6609(4) 0.0404(13) Uani d . 1 . .
C C16 0.6562(9) 0.9697(5) 0.7366(4) 0.0438(13) Uani d . 1 . .
H H16 0.7715 0.9842 0.7644 0.053 Uiso calc R 1 . .
C C17 0.5539(10) 1.0326(5) 0.7719(4) 0.0511(16) Uani d . 1 . .
C C18 0.3834(11) 1.0100(7) 0.7289(6) 0.066(2) Uani d . 1 . .
H H18 0.3136 1.0516 0.7515 0.079 Uiso calc R 1 . .
C C19 0.3146(11) 0.9265(7) 0.6527(7) 0.072(2) Uani d . 1 . .
H H19 0.1999 0.9125 0.6239 0.086 Uiso calc R 1 . .
C C20 0.4190(9) 0.8643(6) 0.6201(5) 0.0518(16) Uani d . 1 . .
H H20 0.3733 0.8070 0.5699 0.062 Uiso calc R 1 . .
C C21 0.6282(15) 1.1255(7) 0.8540(6) 0.080(3) Uani d . 1 . .
H H21A 0.5907 1.1829 0.8436 0.120 Uiso calc R 1 . .
H H21B 0.7497 1.1377 0.8678 0.120 Uiso calc R 1 . .
H H21C 0.5912 1.1148 0.9027 0.120 Uiso calc R 1 . .
C C22 0.7531(11) 0.4764(5) 0.1082(4) 0.0535(17) Uani d . 1 . .
H H22 0.7495 0.4395 0.1460 0.064 Uiso calc R 1 . .
C C23 0.7473(11) 0.4248(5) 0.0217(5) 0.0571(18) Uani d . 1 . .
H H23 0.7372 0.3551 0.0019 0.068 Uiso calc R 1 . .
C C24 0.7568(9) 0.4778(5) -0.0355(4) 0.0495(15) Uani d . 1 . .
C C25 0.7643(11) 0.5799(6) -0.0030(5) 0.0568(18) Uani d . 1 . .
H H25 0.7676 0.6179 -0.0399 0.068 Uiso calc R 1 . .
C C26 0.7669(9) 0.6269(5) 0.0855(4) 0.0461(14) Uani d . 1 . .
C C27 0.7588(13) 0.4265(6) -0.1297(5) 0.069(2) Uani d . 1 . .
H H27A 0.7902 0.3625 -0.1358 0.104 Uiso calc R 1 . .
H H27B 0.8394 0.4683 -0.1454 0.104 Uiso calc R 1 . .
H H27C 0.6480 0.4159 -0.1681 0.104 Uiso calc R 1 . .
C C28 0.7628(9) 0.7992(5) 0.0763(4) 0.0479(15) Uani d . 1 . .
C C29 0.6370(9) 0.7780(6) 0.0001(5) 0.0509(16) Uani d . 1 . .
H H29 0.5640 0.7149 -0.0241 0.061 Uiso calc R 1 . .
C C30 0.6161(10) 0.8499(6) -0.0424(5) 0.0590(18) Uani d . 1 . .
C C31 0.7265(13) 0.9410(7) -0.0052(7) 0.075(2) Uani d . 1 . .
H H31 0.7166 0.9898 -0.0318 0.090 Uiso calc R 1 . .
C C32 0.8540(15) 0.9624(7) 0.0719(7) 0.085(3) Uani d . 1 . .
H H32 0.9281 1.0252 0.0962 0.102 Uiso calc R 1 . .
C C33 0.8715(10) 0.8916(6) 0.1122(5) 0.0600(19) Uani d . 1 . .
H H33 0.9569 0.9064 0.1638 0.072 Uiso calc R 1 . .
C C34 0.4771(12) 0.8248(9) -0.1222(6) 0.083(3) Uani d . 1 . .
H H34A 0.5157 0.8512 -0.1636 0.124 Uiso calc R 1 . .
H H34B 0.3845 0.8540 -0.1068 0.124 Uiso calc R 1 . .
H H34C 0.4400 0.7527 -0.1485 0.124 Uiso calc R 1 . .

loop_
_atom_site_aniso_label
_atom_site_aniso_U_11
_atom_site_aniso_U_22
_atom_site_aniso_U_33
_atom_site_aniso_U_12
_atom_site_aniso_U_13
_atom_site_aniso_U_23
Cu1 0.0316(3) 0.0375(4) 0.0286(3) 0.0092(3) 0.0081(3) 0.0095(3)
Cu2 0.0371(4) 0.0404(4) 0.0286(3) 0.0096(3) 0.0090(3) 0.0092(3)
N1 0.040(3) 0.043(3) 0.031(2) 0.015(2) 0.0123(19) 0.009(2)
N2 0.060(3) 0.060(3) 0.028(2) 0.035(3) 0.016(2) 0.010(2)
N3 0.057(3) 0.046(3) 0.031(2) 0.014(2) 0.008(2) 0.013(2)
N4 0.111(6) 0.044(3) 0.033(3) 0.016(3) 0.017(3) 0.013(2)
O1 0.050(3) 0.071(3) 0.035(2) 0.029(2) 0.0111(19) 0.018(2)
O2 0.042(2) 0.073(3) 0.039(2) 0.025(2) 0.0098(19) 0.017(2)
O3 0.057(3) 0.046(2) 0.045(3) 0.003(2) 0.016(2) 0.014(2)
O4 0.060(3) 0.042(2) 0.043(2) 0.000(2) 0.012(2) 0.0105(19)
O5 0.050(3) 0.062(3) 0.043(2) 0.026(2) 0.019(2) 0.017(2)
O6 0.044(2) 0.075(3) 0.040(2) 0.029(2) 0.0148(19) 0.016(2)
O7 0.057(3) 0.046(3) 0.046(3) -0.001(2) 0.016(2) 0.007(2)
O8 0.058(3) 0.047(3) 0.044(2) 0.000(2) 0.008(2) 0.017(2)
C1 0.037(3) 0.044(3) 0.043(3) 0.014(2) 0.012(2) 0.019(3)
C2 0.055(4) 0.076(5) 0.061(4) 0.038(4) 0.021(3) 0.034(4)
C3 0.034(3) 0.037(3) 0.052(4) 0.008(2) 0.015(3) 0.016(3)
C4 0.059(4) 0.046(4) 0.073(5) 0.004(3) 0.028(4) 0.023(3)
C5 0.035(3) 0.040(3) 0.047(3) 0.008(2) 0.013(3) 0.017(3)
C6 0.045(4) 0.069(5) 0.066(5) 0.025(3) 0.021(3) 0.026(4)
C7 0.032(3) 0.038(3) 0.059(4) 0.007(2) 0.014(3) 0.013(3)
C8 0.054(4) 0.039(3) 0.082(5) 0.005(3) 0.022(4) 0.015(3)
C9 0.045(3) 0.062(4) 0.036(3) 0.024(3) 0.014(3) 0.017(3)
C10 0.046(3) 0.065(4) 0.037(3) 0.024(3) 0.008(3) 0.021(3)
C11 0.043(3) 0.050(3) 0.037(3) 0.011(3) 0.014(2) 0.020(3)
C12 0.047(3) 0.048(3) 0.030(3) 0.016(3) 0.013(2) 0.015(2)
C13 0.035(3) 0.035(3) 0.030(3) 0.008(2) 0.011(2) 0.009(2)
C14 0.077(5) 0.090(6) 0.047(4) 0.038(5) 0.028(4) 0.040(4)
C15 0.045(3) 0.041(3) 0.040(3) 0.016(3) 0.018(3) 0.014(2)
C16 0.050(4) 0.044(3) 0.043(3) 0.014(3) 0.017(3) 0.017(3)
C17 0.071(5) 0.047(4) 0.042(3) 0.023(3) 0.027(3) 0.014(3)
C18 0.060(5) 0.074(5) 0.075(5) 0.035(4) 0.033(4) 0.021(4)
C19 0.045(4) 0.086(6) 0.086(6) 0.031(4) 0.021(4) 0.023(5)
C20 0.046(4) 0.055(4) 0.053(4) 0.020(3) 0.013(3) 0.014(3)
C21 0.117(8) 0.058(5) 0.057(5) 0.031(5) 0.024(5) 0.002(4)
C22 0.082(5) 0.046(4) 0.037(3) 0.017(3) 0.019(3) 0.018(3)
C23 0.083(5) 0.036(3) 0.045(4) 0.008(3) 0.017(4) 0.006(3)
C24 0.058(4) 0.046(3) 0.035(3) 0.007(3) 0.014(3) 0.002(3)
C25 0.085(5) 0.052(4) 0.037(3) 0.013(4) 0.023(3) 0.017(3)
C26 0.058(4) 0.044(3) 0.035(3) 0.005(3) 0.011(3) 0.014(3)
C27 0.098(7) 0.063(5) 0.040(4) 0.014(4) 0.027(4) 0.004(3)
C28 0.060(4) 0.043(3) 0.044(3) 0.012(3) 0.019(3) 0.016(3)
C29 0.051(4) 0.057(4) 0.044(3) 0.002(3) 0.013(3) 0.020(3)
C30 0.058(4) 0.073(5) 0.063(5) 0.022(4) 0.032(4) 0.034(4)
C31 0.099(7) 0.058(5) 0.080(6) 0.018(5) 0.025(5) 0.039(5)
C32 0.108(8) 0.053(5) 0.085(7) -0.006(5) 0.011(6) 0.031(5)
C33 0.060(4) 0.054(4) 0.056(4) 0.001(3) 0.005(3) 0.016(3)
C34 0.065(5) 0.130(9) 0.066(5) 0.033(6) 0.019(4) 0.045(6)

loop_
_atom_type_symbol
_atom_type_description
_atom_type_scat_dispersion_real
_atom_type_scat_dispersion_imag
_atom_type_scat_source
C C 0.0033 0.0016 'International Tables Vol C Tables 4.2.6.8 and 6.1.1.4'
H H 0.0000 0.0000 'International Tables Vol C Tables 4.2.6.8 and 6.1.1.4'
N N 0.0061 0.0033 'International Tables Vol C Tables 4.2.6.8 and 6.1.1.4'
O O 0.0106 0.0060 'International Tables Vol C Tables 4.2.6.8 and 6.1.1.4'
Cu Cu 0.3201 1.2651 'International Tables Vol C Tables 4.2.6.8 and 6.1.1.4'

loop_
_geom_angle_atom_site_label_1
_geom_angle_atom_site_label_2
_geom_angle_atom_site_label_3
_geom_angle_site_symmetry_1
_geom_angle_site_symmetry_3
_geom_angle
_geom_angle_publ_flag
O8 Cu1 O4 . . 168.87(19) ?
O8 Cu1 O6 . . 90.3(2) ?
O4 Cu1 O6 . . 89.0(2) ?
O8 Cu1 O1 . . 89.5(2) ?
O4 Cu1 O1 . . 88.3(2) ?
O6 Cu1 O1 . . 165.03(19) ?
O8 Cu1 N1 . . 90.72(19) ?
O4 Cu1 N1 . . 100.40(19) ?
O6 Cu1 N1 . . 96.21(18) ?
O1 Cu1 N1 . . 98.76(18) ?
O8 Cu1 Cu2 . . 84.27(14) ?
O4 Cu1 Cu2 . . 84.61(14) ?
O6 Cu1 Cu2 . . 83.56(13) ?
O1 Cu1 Cu2 . . 81.53(13) ?
N1 Cu1 Cu2 . . 174.98(14) ?
O5 Cu2 O2 . . 168.97(19) ?
O5 Cu2 O7 . . 89.7(2) ?
O2 Cu2 O7 . . 90.7(2) ?
O5 Cu2 O3 . . 90.1(2) ?
O2 Cu2 O3 . . 86.8(2) ?
O7 Cu2 O3 . . 165.6(2) ?
O5 Cu2 N3 . . 90.5(2) ?
O2 Cu2 N3 . . 100.4(2) ?
O7 Cu2 N3 . . 95.3(2) ?
O3 Cu2 N3 . . 99.0(2) ?
O5 Cu2 Cu1 . . 83.70(13) ?
O2 Cu2 Cu1 . . 85.41(13) ?
O7 Cu2 Cu1 . . 82.92(14) ?
O3 Cu2 Cu1 . . 82.78(14) ?
N3 Cu2 Cu1 . . 173.93(14) ?
C9 N1 C13 . . 116.6(5) ?
C9 N1 Cu1 . . 113.6(4) ?
C13 N1 Cu1 . . 129.2(4) ?
C13 N2 C15 . . 127.8(5) ?
C13 N2 H2 . . 116.1 ?
C15 N2 H2 . . 116.1 ?
C26 N3 C22 . . 116.8(6) ?
C26 N3 Cu2 . . 127.7(4) ?
C22 N3 Cu2 . . 115.2(4) ?
C26 N4 C28 . . 127.2(6) ?
C26 N4 H4 . . 116.4 ?
C28 N4 H4 . . 116.4 ?
C1 O1 Cu1 . . 125.2(4) ?
C1 O2 Cu2 . . 122.2(4) ?
C3 O3 Cu2 . . 123.2(4) ?
C3 O4 Cu1 . . 123.4(4) ?
C5 O5 Cu2 . . 124.1(4) ?
C5 O6 Cu1 . . 123.7(4) ?
C7 O7 Cu2 . . 123.7(4) ?
C7 O8 Cu1 . . 123.3(4) ?
O2 C1 O1 . . 125.1(6) ?
O2 C1 C2 . . 118.5(6) ?
O1 C1 C2 . . 116.4(6) ?
C1 C2 H2A . . 109.5 ?
C1 C2 H2B . . 109.5 ?
H2A C2 H2B . . 109.5 ?
C1 C2 H2C . . 109.5 ?
H2A C2 H2C . . 109.5 ?
H2B C2 H2C . . 109.5 ?
O4 C3 O3 . . 125.7(6) ?
O4 C3 C4 . . 116.8(6) ?
O3 C3 C4 . . 117.5(6) ?
C3 C4 H4A . . 109.5 ?
C3 C4 H4B . . 109.5 ?
H4A C4 H4B . . 109.5 ?
C3 C4 H4C . . 109.5 ?
H4A C4 H4C . . 109.5 ?
H4B C4 H4C . . 109.5 ?
O5 C5 O6 . . 124.5(6) ?
O5 C5 C6 . . 118.9(6) ?
O6 C5 C6 . . 116.6(6) ?
C5 C6 H6A . . 109.5 ?
C5 C6 H6B . . 109.5 ?
H6A C6 H6B . . 109.5 ?
C5 C6 H6C . . 109.5 ?
H6A C6 H6C . . 109.5 ?
H6B C6 H6C . . 109.5 ?
O7 C7 O8 . . 125.5(6) ?
O7 C7 C8 . . 117.3(6) ?
O8 C7 C8 . . 117.1(7) ?
C7 C8 H8A . . 109.5 ?
C7 C8 H8B . . 109.5 ?
H8A C8 H8B . . 109.5 ?
C7 C8 H8C . . 109.5 ?
H8A C8 H8C . . 109.5 ?
H8B C8 H8C . . 109.5 ?
N1 C9 C10 . . 124.9(6) ?
N1 C9 H9 . . 117.5 ?
C10 C9 H9 . . 117.5 ?
C9 C10 C11 . . 118.7(6) ?
C9 C10 H10 . . 120.6 ?
C11 C10 H10 . . 120.6 ?
C10 C11 C12 . . 118.1(6) ?
C10 C11 C14 . . 120.8(6) ?
C12 C11 C14 . . 121.0(6) ?
C11 C12 C13 . . 120.0(5) ?
C11 C12 H12 . . 120.0 ?
C13 C12 H12 . . 120.0 ?
N1 C13 N2 . . 114.9(5) ?
N1 C13 C12 . . 121.6(5) ?
N2 C13 C12 . . 123.5(5) ?
C11 C14 H14A . . 109.5 ?
C11 C14 H14B . . 109.5 ?
H14A C14 H14B . . 109.5 ?
C11 C14 H14C . . 109.5 ?
H14A C14 H14C . . 109.5 ?
H14B C14 H14C . . 109.5 ?
C20 C15 C16 . . 119.8(6) ?
C20 C15 N2 . . 118.6(6) ?
C16 C15 N2 . . 121.5(6) ?
C15 C16 C17 . . 120.7(7) ?
C15 C16 H16 . . 119.6 ?
C17 C16 H16 . . 119.6 ?
C18 C17 C16 . . 118.5(7) ?
C18 C17 C21 . . 120.6(7) ?
C16 C17 C21 . . 120.9(8) ?
C17 C18 C19 . . 121.2(7) ?
C17 C18 H18 . . 119.4 ?
C19 C18 H18 . . 119.4 ?
C20 C19 C18 . . 119.0(8) ?
C20 C19 H19 . . 120.5 ?
C18 C19 H19 . . 120.5 ?
C15 C20 C19 . . 120.8(7) ?
C15 C20 H20 . . 119.6 ?
C19 C20 H20 . . 119.6 ?
C17 C21 H21A . . 109.5 ?
C17 C21 H21B . . 109.5 ?
H21A C21 H21B . . 109.5 ?
C17 C21 H21C . . 109.5 ?
H21A C21 H21C . . 109.5 ?
H21B C21 H21C . . 109.5 ?
N3 C22 C23 . . 124.4(6) ?
N3 C22 H22 . . 117.8 ?
C23 C22 H22 . . 117.8 ?
C22 C23 C24 . . 119.2(6) ?
C22 C23 H23 . . 120.4 ?
C24 C23 H23 . . 120.4 ?
C23 C24 C25 . . 117.4(6) ?
C23 C24 C27 . . 121.8(7) ?
C25 C24 C27 . . 120.8(7) ?
C24 C25 C26 . . 120.1(7) ?
C24 C25 H25 . . 120.0 ?
C26 C25 H25 . . 120.0 ?
N3 C26 N4 . . 115.7(6) ?
N3 C26 C25 . . 122.0(6) ?
N4 C26 C25 . . 122.2(6) ?
C24 C27 H27A . . 109.5 ?
C24 C27 H27B . . 109.5 ?
H27A C27 H27B . . 109.5 ?
C24 C27 H27C . . 109.5 ?
H27A C27 H27C . . 109.5 ?
H27B C27 H27C . . 109.5 ?
C29 C28 C33 . . 119.7(7) ?
C29 C28 N4 . . 121.9(7) ?
C33 C28 N4 . . 118.3(7) ?
C28 C29 C30 . . 121.5(7) ?
C28 C29 H29 . . 119.3 ?
C30 C29 H29 . . 119.3 ?
C31 C30 C29 . . 117.4(8) ?
C31 C30 C34 . . 123.1(8) ?
C29 C30 C34 . . 119.5(8) ?
C30 C31 C32 . . 121.1(8) ?
C30 C31 H31 . . 119.4 ?
C32 C31 H31 . . 119.4 ?
C33 C32 C31 . . 120.5(8) ?
C33 C32 H32 . . 119.7 ?
C31 C32 H32 . . 119.7 ?
C32 C33 C28 . . 119.8(8) ?
C32 C33 H33 . . 120.1 ?
C28 C33 H33 . . 120.1 ?
C30 C34 H34A . . 109.5 ?
C30 C34 H34B . . 109.5 ?
H34A C34 H34B . . 109.5 ?
C30 C34 H34C . . 109.5 ?
H34A C34 H34C . . 109.5 ?
H34B C34 H34C . . 109.5 ?

loop_
_geom_bond_atom_site_label_1
_geom_bond_atom_site_label_2
_geom_bond_site_symmetry_2
_geom_bond_distance
_geom_bond_publ_flag
Cu1 O1 . 1.985(4) y
Cu1 O4 . 1.961(5) y
Cu1 O6 . 1.963(4) y
Cu1 O8 . 1.956(5) y
Cu1 N1 . 2.215(5) y
Cu1 Cu2 . 2.6576(9) y
Cu2 O2 . 1.968(4) y
Cu2 O3 . 2.001(5) y
Cu2 O5 . 1.957(5) y
Cu2 O7 . 1.981(5) y
Cu2 N3 . 2.208(5) y
N1 C9 . 1.345(8) ?
N1 C13 . 1.362(7) ?
N2 C13 . 1.357(7) ?
N2 C15 . 1.418(7) ?
N2 H2 . 0.8600 ?
N3 C26 . 1.344(8) ?
N3 C22 . 1.325(9) ?
N4 C26 . 1.386(9) ?
N4 C28 . 1.409(9) ?
N4 H4 . 0.8600 ?
O1 C1 . 1.259(7) ?
O2 C1 . 1.236(7) ?
O3 C3 . 1.255(8) ?
O4 C3 . 1.245(8) ?
O5 C5 . 1.254(8) ?
O6 C5 . 1.262(7) ?
O7 C7 . 1.248(8) ?
O8 C7 . 1.251(8) ?
C1 C2 . 1.501(8) ?
C2 H2A . 0.9600 ?
C2 H2B . 0.9600 ?
C2 H2C . 0.9600 ?
C3 C4 . 1.513(9) ?
C4 H4A . 0.9600 ?
C4 H4B . 0.9600 ?
C4 H4C . 0.9600 ?
C5 C6 . 1.503(9) ?
C6 H6A . 0.9600 ?
C6 H6B . 0.9600 ?
C6 H6C . 0.9600 ?
C7 C8 . 1.509(9) ?
C8 H8A . 0.9600 ?
C8 H8B . 0.9600 ?
C8 H8C . 0.9600 ?
C9 C10 . 1.362(9) ?
C9 H9 . 0.9300 ?
C10 C11 . 1.390(9) ?
C10 H10 . 0.9300 ?
C11 C12 . 1.384(8) ?
C11 C14 . 1.511(9) ?
C12 C13 . 1.398(8) ?
C12 H12 . 0.9300 ?
C14 H14A . 0.9600 ?
C14 H14B . 0.9600 ?
C14 H14C . 0.9600 ?
C15 C20 . 1.369(9) ?
C15 C16 . 1.380(9) ?
C16 C17 . 1.391(9) ?
C16 H16 . 0.9300 ?
C17 C18 . 1.382(11) ?
C17 C21 . 1.515(10) ?
C18 C19 . 1.384(12) ?
C18 H18 . 0.9300 ?
C19 C20 . 1.384(10) ?
C19 H19 . 0.9300 ?
C20 H20 . 0.9300 ?
C21 H21A . 0.9600 ?
C21 H21B . 0.9600 ?
C21 H21C . 0.9600 ?
C22 C23 . 1.376(9) ?
C22 H22 . 0.9300 ?
C23 C24 . 1.379(10) ?
C23 H23 . 0.9300 ?
C24 C25 . 1.373(10) ?
C24 C27 . 1.503(9) ?
C25 C26 . 1.397(9) ?
C25 H25 . 0.9300 ?
C27 H27A . 0.9600 ?
C27 H27B . 0.9600 ?
C27 H27C . 0.9600 ?
C28 C29 . 1.373(10) ?
C28 C33 . 1.367(10) ?
C29 C30 . 1.413(10) ?
C29 H29 . 0.9300 ?
C30 C31 . 1.360(12) ?
C30 C34 . 1.464(12) ?
C31 C32 . 1.390(14) ?
C31 H31 . 0.9300 ?
C32 C33 . 1.371(12) ?
C32 H32 . 0.9300 ?
C33 H33 . 0.9300 ?
C34 H34A . 0.9600 ?
C34 H34B . 0.9600 ?
C34 H34C . 0.9600 ?

loop_
_geom_hbond_atom_site_label_D
_geom_hbond_atom_site_label_H
_geom_hbond_atom_site_label_A
_geom_hbond_site_symmetry_A
_geom_hbond_distance_DH
_geom_hbond_distance_HA
_geom_hbond_distance_DA
_geom_hbond_angle_DHA
_geom_hbond_publ_flag
N2 H2 O1 . 0.86 1.99 2.830(6) 165 yes
N4 H4 O3 . 0.86 2.18 2.964(8) 152 yes

loop_
_geom_torsion_atom_site_label_1
_geom_torsion_atom_site_label_2
_geom_torsion_atom_site_label_3
_geom_torsion_atom_site_label_4
_geom_torsion_site_symmetry_1
_geom_torsion_site_symmetry_2
_geom_torsion_site_symmetry_3
_geom_torsion_site_symmetry_4
_geom_torsion
_geom_torsion_publ_flag
O8 Cu1 Cu2 O5 . . . . -86.6(2) ?
O4 Cu1 Cu2 O5 . . . . 93.9(2) ?
O6 Cu1 Cu2 O5 . . . . 4.4(2) ?
O1 Cu1 Cu2 O5 . . . . -177.0(2) ?
O8 Cu1 Cu2 O2 . . . . 95.1(2) ?
O4 Cu1 Cu2 O2 . . . . -84.3(2) ?
O6 Cu1 Cu2 O2 . . . . -173.9(2) ?
O1 Cu1 Cu2 O2 . . . . 4.8(2) ?
O8 Cu1 Cu2 O7 . . . . 3.9(2) ?
O4 Cu1 Cu2 O7 . . . . -175.6(2) ?
O6 Cu1 Cu2 O7 . . . . 94.8(2) ?
O1 Cu1 Cu2 O7 . . . . -86.5(2) ?
O8 Cu1 Cu2 O3 . . . . -177.5(2) ?
O4 Cu1 Cu2 O3 . . . . 3.0(2) ?
O6 Cu1 Cu2 O3 . . . . -86.6(2) ?
O1 Cu1 Cu2 O3 . . . . 92.1(2) ?
O8 Cu1 N1 C9 . . . . 73.9(5) ?
O4 Cu1 N1 C9 . . . . -106.6(5) ?
O6 Cu1 N1 C9 . . . . -16.5(5) ?
O1 Cu1 N1 C9 . . . . 163.6(5) ?
O8 Cu1 N1 C13 . . . . -96.5(5) ?
O4 Cu1 N1 C13 . . . . 83.0(5) ?
O6 Cu1 N1 C13 . . . . 173.1(5) ?
O1 Cu1 N1 C13 . . . . -6.9(5) ?
O5 Cu2 N3 C26 . . . . -117.0(6) ?
O2 Cu2 N3 C26 . . . . 61.6(6) ?
O7 Cu2 N3 C26 . . . . 153.3(6) ?
O3 Cu2 N3 C26 . . . . -26.8(6) ?
O5 Cu2 N3 C22 . . . . 56.7(6) ?
O2 Cu2 N3 C22 . . . . -124.7(6) ?
O7 Cu2 N3 C22 . . . . -33.1(6) ?
O3 Cu2 N3 C22 . . . . 146.9(5) ?
O8 Cu1 O1 C1 . . . . -92.0(6) ?
O4 Cu1 O1 C1 . . . . 77.1(6) ?
O6 Cu1 O1 C1 . . . . -2.5(12) ?
N1 Cu1 O1 C1 . . . . 177.4(5) ?
Cu2 Cu1 O1 C1 . . . . -7.7(5) ?
O5 Cu2 O2 C1 . . . . -13.1(15) ?
O7 Cu2 O2 C1 . . . . 78.8(5) ?
O3 Cu2 O2 C1 . . . . -87.0(5) ?
N3 Cu2 O2 C1 . . . . 174.4(5) ?
Cu1 Cu2 O2 C1 . . . . -4.0(5) ?
O5 Cu2 O3 C3 . . . . -88.6(5) ?
O2 Cu2 O3 C3 . . . . 80.8(5) ?
O7 Cu2 O3 C3 . . . . 0.7(12) ?
N3 Cu2 O3 C3 . . . . -179.1(5) ?
Cu1 Cu2 O3 C3 . . . . -5.0(5) ?
O8 Cu1 O4 C3 . . . . -5.3(15) ?
O6 Cu1 O4 C3 . . . . 81.3(5) ?
O1 Cu1 O4 C3 . . . . -84.0(5) ?
N1 Cu1 O4 C3 . . . . 177.4(5) ?
Cu2 Cu1 O4 C3 . . . . -2.4(5) ?
O2 Cu2 O5 C5 . . . . 4.1(15) ?
O7 Cu2 O5 C5 . . . . -87.9(5) ?
O3 Cu2 O5 C5 . . . . 77.7(5) ?
N3 Cu2 O5 C5 . . . . 176.8(5) ?
Cu1 Cu2 O5 C5 . . . . -5.0(5) ?
O8 Cu1 O6 C5 . . . . 78.6(5) ?
O4 Cu1 O6 C5 . . . . -90.3(5) ?
O1 Cu1 O6 C5 . . . . -10.7(12) ?
N1 Cu1 O6 C5 . . . . 169.4(5) ?
Cu2 Cu1 O6 C5 . . . . -5.6(5) ?
O5 Cu2 O7 C7 . . . . 78.3(5) ?
O2 Cu2 O7 C7 . . . . -90.7(5) ?
O3 Cu2 O7 C7 . . . . -11.1(12) ?
N3 Cu2 O7 C7 . . . . 168.8(5) ?
Cu1 Cu2 O7 C7 . . . . -5.4(5) ?
O4 Cu1 O8 C7 . . . . -1.1(15) ?
O6 Cu1 O8 C7 . . . . -87.5(5) ?
O1 Cu1 O8 C7 . . . . 77.5(5) ?
N1 Cu1 O8 C7 . . . . 176.3(5) ?
Cu2 Cu1 O8 C7 . . . . -4.0(5) ?
Cu2 O2 C1 O1 . . . . -0.5(10) ?
Cu2 O2 C1 C2 . . . . -179.9(5) ?
Cu1 O1 C1 O2 . . . . 7.4(10) ?
Cu1 O1 C1 C2 . . . . -173.1(5) ?
Cu1 O4 C3 O3 . . . . -0.7(9) ?
Cu1 O4 C3 C4 . . . . 179.5(5) ?
Cu2 O3 C3 O4 . . . . 5.0(9) ?
Cu2 O3 C3 C4 . . . . -175.2(5) ?
Cu2 O5 C5 O6 . . . . 2.5(9) ?
Cu2 O5 C5 C6 . . . . -178.3(5) ?
Cu1 O6 C5 O5 . . . . 3.7(10) ?
Cu1 O6 C5 C6 . . . . -175.5(5) ?
Cu2 O7 C7 O8 . . . . 4.3(9) ?
Cu2 O7 C7 C8 . . . . -176.4(4) ?
Cu1 O8 C7 O7 . . . . 1.2(9) ?
Cu1 O8 C7 C8 . . . . -178.1(4) ?
C13 N1 C9 C10 . . . . -1.2(10) ?
Cu1 N1 C9 C10 . . . . -172.9(6) ?
N1 C9 C10 C11 . . . . 1.0(12) ?
C9 C10 C11 C12 . . . . -0.7(10) ?
C9 C10 C11 C14 . . . . 177.8(7) ?
C10 C11 C12 C13 . . . . 0.9(10) ?
C14 C11 C12 C13 . . . . -177.6(7) ?
C9 N1 C13 N2 . . . . -175.8(6) ?
Cu1 N1 C13 N2 . . . . -5.6(8) ?
C9 N1 C13 C12 . . . . 1.3(9) ?
Cu1 N1 C13 C12 . . . . 171.5(4) ?
C15 N2 C13 N1 . . . . -176.0(6) ?
C15 N2 C13 C12 . . . . 6.9(11) ?
C11 C12 C13 N1 . . . . -1.2(9) ?
C11 C12 C13 N2 . . . . 175.7(6) ?
C13 N2 C15 C20 . . . . -134.6(7) ?
C13 N2 C15 C16 . . . . 49.4(10) ?
C20 C15 C16 C17 . . . . -0.3(10) ?
N2 C15 C16 C17 . . . . 175.7(6) ?
C15 C16 C17 C18 . . . . -0.6(10) ?
C15 C16 C17 C21 . . . . -178.9(7) ?
C16 C17 C18 C19 . . . . 0.4(13) ?
C21 C17 C18 C19 . . . . 178.7(9) ?
C17 C18 C19 C20 . . . . 0.8(14) ?
C16 C15 C20 C19 . . . . 1.5(11) ?
N2 C15 C20 C19 . . . . -174.6(7) ?
C18 C19 C20 C15 . . . . -1.7(13) ?
C26 N3 C22 C23 . . . . 0.6(12) ?
Cu2 N3 C22 C23 . . . . -173.8(7) ?
N3 C22 C23 C24 . . . . 1.6(13) ?
C22 C23 C24 C25 . . . . -2.7(12) ?
C22 C23 C24 C27 . . . . 177.3(8) ?
C23 C24 C25 C26 . . . . 1.8(12) ?
C27 C24 C25 C26 . . . . -178.2(8) ?
C22 N3 C26 N4 . . . . -179.6(7) ?
Cu2 N3 C26 N4 . . . . -6.0(10) ?
C22 N3 C26 C25 . . . . -1.6(11) ?
Cu2 N3 C26 C25 . . . . 172.0(6) ?
C28 N4 C26 N3 . . . . -171.1(7) ?
C28 N4 C26 C25 . . . . 10.9(13) ?
C24 C25 C26 N3 . . . . 0.4(12) ?
C24 C25 C26 N4 . . . . 178.3(8) ?
C26 N4 C28 C29 . . . . 44.1(12) ?
C26 N4 C28 C33 . . . . -139.0(8) ?
C33 C28 C29 C30 . . . . -0.4(11) ?
N4 C28 C29 C30 . . . . 176.4(7) ?
C28 C29 C30 C31 . . . . 0.5(12) ?
C28 C29 C30 C34 . . . . -178.3(8) ?
C29 C30 C31 C32 . . . . -0.4(14) ?
C34 C30 C31 C32 . . . . 178.4(10) ?
C30 C31 C32 C33 . . . . 0.1(17) ?
C31 C32 C33 C28 . . . . 0.1(16) ?
C29 C28 C33 C32 . . . . 0.0(13) ?
N4 C28 C33 C32 . . . . -176.9(9) ?
